data_7122270
loop_
_publ_author_name
'An, Zhenyu'
'Jiang, Yong'
'Guan, Xin'
'Yan, Rulong'

_publ_section_title
;
 Copper-catalyzed tandem aerobic oxidative cyclization for the synthesis
 of 4-cyanoalkylpyrrolo[1,2-a]quinoxalines from 1-(2-aminophenyl)pyrroles
 and cyclobutanone oxime esters.
;
_journal_issue 76
_journal_name_full 'Chemical communications (Cambridge, England)'
_journal_page_first 10738
_journal_page_last 10741
_journal_paper_doi 10.1039/c8cc06256k
_journal_volume 54
_journal_year 2018
_chemical_formula_moiety 'C14 H11 N3'
_chemical_formula_sum 'C14 H11 N3'
_chemical_formula_weight 221.26
_space_group_crystal_system monoclinic
_space_group_IT_number 14
_space_group_name_Hall '-P 2ybc'
_space_group_name_H-M_alt 'P 1 21/c 1'
_symmetry_space_group_name_Hall '-P 2ybc'
_symmetry_space_group_name_H-M 'P 1 21/c 1'
_atom_sites_solution_hydrogens geom
_atom_sites_solution_primary direct
_atom_sites_solution_secondary difmap
_audit_block_doi 10.5517/ccdc.csd.cc1zvfdn
_audit_creation_date 2018-02-06
_audit_creation_method
;
Olex2 1.2
(compiled 2017.03.28 svn.r3405 for OlexSys, GUI svn.r5337)
;
_audit_update_record
;
2018-05-11 deposited with the CCDC.
2018-08-30 downloaded from the CCDC.
;
_cell_angle_alpha 90.00
_cell_angle_beta 98.523(19)
_cell_angle_gamma 90.00
_cell_formula_units_Z 4
_cell_length_a 10.5028(16)
_cell_length_b 4.8074(7)
_cell_length_c 23.494(6)
_cell_measurement_reflns_used 678
_cell_measurement_temperature 295.9(3)
_cell_measurement_theta_max 23.4860
_cell_measurement_theta_min 4.2470
_cell_volume 1173.1(4)
_computing_cell_refinement 'CrysAlisPro 1.171.38.41 (Rigaku OD, 2015)'
_computing_data_collection 'CrysAlisPro 1.171.38.41 (Rigaku OD, 2015)'
_computing_data_reduction 'CrysAlisPro 1.171.38.41 (Rigaku OD, 2015)'
_computing_molecular_graphics 'Olex2 (Dolomanov et al., 2009)'
_computing_publication_material 'Olex2 (Dolomanov et al., 2009)'
_computing_structure_refinement 'ShelXL (Sheldrick, 2015)'
_computing_structure_solution 'ShelXS (Sheldrick, 2008)'
_diffrn_ambient_environment air
_diffrn_ambient_temperature 295.9(3)
_diffrn_detector 'CCD plate'
_diffrn_detector_area_resol_mean 16.0733
_diffrn_detector_type Eos
_diffrn_measured_fraction_theta_full 0.997
_diffrn_measured_fraction_theta_max 0.997
_diffrn_measurement_details
;
List of Runs (angles in degrees, time in seconds):

  # Type    Start    End  Width  t~exp~   \w     \q     \k     \f   Frames
#--------------------------------------------------------------------------
  1  \w    -37.00  87.00   2.00   16.00    --   25.05   0.00-150.00   62
  2  \w    -12.00  98.00   2.00   16.00    --   25.05  77.00-180.00   55
;
_diffrn_measurement_device 'four-circle diffractometer'
_diffrn_measurement_device_type 'SuperNova, Dual, Cu at zero, Eos'
_diffrn_measurement_method '\w scans'
_diffrn_orient_matrix_type 'CrysAlisPro convention (1999,Acta A55,543-557)'
_diffrn_orient_matrix_UB_11 -0.0515589000
_diffrn_orient_matrix_UB_12 -0.0308120000
_diffrn_orient_matrix_UB_13 0.0153829000
_diffrn_orient_matrix_UB_21 0.0340283000
_diffrn_orient_matrix_UB_22 0.0632645000
_diffrn_orient_matrix_UB_23 0.0249873000
_diffrn_orient_matrix_UB_31 -0.0290105000
_diffrn_orient_matrix_UB_32 0.1295555000
_diffrn_orient_matrix_UB_33 -0.0085361000
_diffrn_radiation_monochromator mirror
_diffrn_radiation_probe x-ray
_diffrn_radiation_type MoK\a
_diffrn_radiation_wavelength 0.71073
_diffrn_reflns_av_R_equivalents 0.0448
_diffrn_reflns_av_unetI/netI 0.0942
_diffrn_reflns_limit_h_max 6
_diffrn_reflns_limit_h_min -12
_diffrn_reflns_limit_k_max 2
_diffrn_reflns_limit_k_min -5
_diffrn_reflns_limit_l_max 29
_diffrn_reflns_limit_l_min -28
_diffrn_reflns_number 3939
_diffrn_reflns_theta_full 26.02
_diffrn_reflns_theta_max 26.02
_diffrn_reflns_theta_min 3.51
_diffrn_source 'micro-focus sealed X-ray tube'
_diffrn_source_type 'SuperNova (Mo) X-ray Source'
_exptl_absorpt_coefficient_mu 0.077
_exptl_absorpt_correction_T_max 1.00000
_exptl_absorpt_correction_T_min 0.33758
_exptl_absorpt_correction_type multi-scan
_exptl_absorpt_process_details
;
CrysAlisPro 1.171.38.41 (Rigaku Oxford Diffraction, 2015)
Empirical absorption correction using spherical harmonics,
 implemented in SCALE3 ABSPACK scaling algorithm.
;
_exptl_crystal_colour 'clear light colourless'
_exptl_crystal_colour_lustre clear
_exptl_crystal_colour_modifier light
_exptl_crystal_colour_primary colourless
_exptl_crystal_density_diffrn 1.253
_exptl_crystal_density_method 'not measured'
_exptl_crystal_description block
_exptl_crystal_F_000 464
_exptl_crystal_size_max 0.23
_exptl_crystal_size_mid 0.21
_exptl_crystal_size_min 0.12
_refine_diff_density_max 0.168
_refine_diff_density_min -0.185
_refine_diff_density_rms 0.040
_refine_ls_extinction_method none
_refine_ls_goodness_of_fit_ref 1.033
_refine_ls_hydrogen_treatment constr
_refine_ls_matrix_type full
_refine_ls_number_parameters 154
_refine_ls_number_reflns 2286
_refine_ls_number_restraints 0
_refine_ls_restrained_S_all 1.033
_refine_ls_R_factor_all 0.1602
_refine_ls_R_factor_gt 0.0813
_refine_ls_shift/su_max 0.000
_refine_ls_shift/su_mean 0.000
_refine_ls_structure_factor_coef Fsqd
_refine_ls_weighting_details 'calc w=1/[\s^2^(Fo^2^)+(0.0485P)^2^+0.0560P] where P=(Fo^2^+2Fc^2^)/3'
_refine_ls_weighting_scheme calc
_refine_ls_wR_factor_gt 0.1507
_refine_ls_wR_factor_ref 0.1902
_reflns_number_gt 1014
_reflns_number_total 2286
_reflns_threshold_expression >2sigma(I)
_cod_data_source_file c8cc06256k2.cif
_cod_data_source_block anzhy_0205
_cod_depositor_comments 'Adding full bibliography for 7122270.cif.'
_cod_database_code 7122270
_reflns_odcompleteness_completeness 99.59
_reflns_odcompleteness_iscentric 1
_reflns_odcompleteness_theta 26.32
_olex2_refinement_description
;
1. Fixed Uiso
 At 1.2 times of:
  All C(H) groups, All C(H,H) groups
2.a Secondary CH2 refined with riding coordinates:
 C12(H12A,H12B), C13(H13A,H13B)
2.b Aromatic/amide H refined with riding coordinates:
 C2(H2), C3(H3), C4(H4), C5(H5), C7(H7), C8(H8), C9(H9)
;
_olex2_date_sample_data_collection 2018-02-06
_olex2_submission_special_instructions 'No special instructions were received'
_oxdiff_exptl_absorpt_empirical_details
;
Empirical correction (ABSPACK) includes:
- Absorption correction using spherical harmonics
- Frame scaling
;
_oxdiff_exptl_absorpt_empirical_full_max 2.000
_oxdiff_exptl_absorpt_empirical_full_min 0.401

loop_
_space_group_symop_id
_space_group_symop_operation_xyz
1 'x, y, z'
2 '-x, y+1/2, -z+1/2'
3 '-x, -y, -z'
4 'x, -y-1/2, z-1/2'

loop_
_atom_site_label
_atom_site_type_symbol
_atom_site_fract_x
_atom_site_fract_y
_atom_site_fract_z
_atom_site_U_iso_or_equiv
_atom_site_adp_type
_atom_site_occupancy
_atom_site_calc_flag
_atom_site_refinement_flags_posn
N1 N 0.0325(2) 0.8517(5) 0.15323(12) 0.0522(7) Uani 1 d .
N2 N 0.2591(2) 0.8863(6) 0.10381(12) 0.0530(8) Uani 1 d .
N3 N -0.3650(3) 1.5269(8) 0.09610(18) 0.1097(15) Uani 1 d .
C1 C 0.1409(3) 0.6908(7) 0.17259(14) 0.0476(8) Uani 1 d .
C2 C 0.1339(3) 0.5086(7) 0.21872(15) 0.0612(10) Uani 1 d .
H2 H 0.0588 0.4996 0.2352 0.073 Uiso 1 calc R
C3 C 0.2367(4) 0.3438(7) 0.23959(16) 0.0698(11) Uani 1 d .
H3 H 0.2309 0.2224 0.2699 0.084 Uiso 1 calc R
C4 C 0.3493(4) 0.3580(8) 0.21548(17) 0.0709(11) Uani 1 d .
H4 H 0.4188 0.2462 0.2301 0.085 Uiso 1 calc R
C5 C 0.3599(3) 0.5354(7) 0.17018(15) 0.0618(10) Uani 1 d .
H5 H 0.4356 0.5439 0.1541 0.074 Uiso 1 calc R
C6 C 0.2554(3) 0.7003(7) 0.14933(14) 0.0505(9) Uani 1 d .
C7 C 0.3556(3) 0.9468(8) 0.07272(16) 0.0695(11) Uani 1 d .
H7 H 0.4366 0.8643 0.0774 0.083 Uiso 1 calc R
C8 C 0.3135(4) 1.1481(9) 0.03367(18) 0.0772(12) Uani 1 d .
H8 H 0.3608 1.2276 0.0074 0.093 Uiso 1 calc R
C9 C 0.1866(3) 1.2144(8) 0.03990(15) 0.0667(10) Uani 1 d .
H9 H 0.1343 1.3446 0.0184 0.080 Uiso 1 calc R
C10 C 0.1529(3) 1.0505(7) 0.08400(14) 0.0498(9) Uani 1 d .
C11 C 0.0400(3) 1.0220(6) 0.11068(14) 0.0481(8) Uani 1 d .
C12 C -0.0726(3) 1.2057(7) 0.08934(14) 0.0570(10) Uani 1 d .
H12A H -0.1024 1.1633 0.0492 0.068 Uiso 1 calc R
H12B H -0.0447 1.3982 0.0916 0.068 Uiso 1 calc R
C13 C -0.1830(3) 1.1706(9) 0.12328(19) 0.0860(14) Uani 1 d .
H13A H -0.2175 0.9840 0.1172 0.103 Uiso 1 calc R
H13B H -0.1507 1.1906 0.1639 0.103 Uiso 1 calc R
C14 C -0.2861(4) 1.3698(9) 0.10756(18) 0.0758(12) Uani 1 d .

loop_
_atom_site_aniso_label
_atom_site_aniso_U_11
_atom_site_aniso_U_22
_atom_site_aniso_U_33
_atom_site_aniso_U_23
_atom_site_aniso_U_13
_atom_site_aniso_U_12
N1 0.0550(16) 0.0507(17) 0.0511(18) 0.0031(15) 0.0086(13) 0.0034(14)
N2 0.0535(17) 0.0569(18) 0.0504(18) -0.0040(15) 0.0136(14) 0.0023(14)
N3 0.076(2) 0.128(3) 0.131(3) 0.033(3) 0.033(2) 0.041(2)
C1 0.0521(19) 0.0465(19) 0.0435(19) -0.0053(17) 0.0044(15) 0.0007(16)
C2 0.072(2) 0.056(2) 0.055(2) 0.0030(19) 0.0094(18) -0.0025(19)
C3 0.097(3) 0.057(2) 0.054(2) 0.005(2) 0.004(2) 0.003(2)
C4 0.068(3) 0.069(3) 0.071(3) -0.001(2) -0.005(2) 0.017(2)
C5 0.059(2) 0.067(2) 0.058(2) -0.003(2) 0.0043(18) 0.0077(19)
C6 0.054(2) 0.046(2) 0.050(2) -0.0062(18) 0.0040(16) 0.0008(17)
C7 0.064(2) 0.085(3) 0.065(3) 0.000(2) 0.027(2) 0.003(2)
C8 0.081(3) 0.092(3) 0.065(3) 0.000(3) 0.029(2) -0.008(2)
C9 0.077(3) 0.070(2) 0.054(2) 0.002(2) 0.0133(19) 0.003(2)
C10 0.052(2) 0.055(2) 0.0421(19) -0.0062(18) 0.0080(16) 0.0030(17)
C11 0.0489(19) 0.046(2) 0.048(2) -0.0067(18) 0.0024(15) 0.0008(16)
C12 0.057(2) 0.059(2) 0.054(2) -0.0022(19) 0.0067(17) 0.0068(17)
C13 0.066(2) 0.095(3) 0.102(3) 0.025(3) 0.027(2) 0.026(2)
C14 0.063(2) 0.085(3) 0.084(3) 0.019(3) 0.026(2) 0.011(2)

loop_
_atom_type_symbol
_atom_type_description
_atom_type_scat_dispersion_real
_atom_type_scat_dispersion_imag
_atom_type_scat_source
C C 0.0033 0.0016 'International Tables Vol C Tables 4.2.6.8 and 6.1.1.4'
H H 0.0000 0.0000 'International Tables Vol C Tables 4.2.6.8 and 6.1.1.4'
N N 0.0061 0.0033 'International Tables Vol C Tables 4.2.6.8 and 6.1.1.4'

loop_
_geom_angle_atom_site_label_1
_geom_angle_atom_site_label_2
_geom_angle_atom_site_label_3
_geom_angle
C11 N1 C1 117.3(3)
C7 N2 C6 130.7(3)
C7 N2 C10 108.8(3)
C10 N2 C6 120.5(3)
N1 C1 C2 117.6(3)
N1 C1 C6 124.3(3)
C6 C1 C2 118.1(3)
C1 C2 H2 119.7
C3 C2 C1 120.5(3)
C3 C2 H2 119.7
C2 C3 H3 120.0
C2 C3 C4 120.0(4)
C4 C3 H3 120.0
C3 C4 H4 119.4
C5 C4 C3 121.1(3)
C5 C4 H4 119.4
C4 C5 H5 120.8
C4 C5 C6 118.4(3)
C6 C5 H5 120.8
N2 C6 C1 116.4(3)
C5 C6 N2 121.7(3)
C5 C6 C1 121.9(3)
N2 C7 H7 125.7
C8 C7 N2 108.6(3)
C8 C7 H7 125.7
C7 C8 H8 125.9
C7 C8 C9 108.1(4)
C9 C8 H8 125.9
C8 C9 H9 126.3
C10 C9 C8 107.5(3)
C10 C9 H9 126.3
N2 C10 C9 107.0(3)
N2 C10 C11 118.4(3)
C9 C10 C11 134.6(3)
N1 C11 C10 123.1(3)
N1 C11 C12 119.4(3)
C10 C11 C12 117.5(3)
C11 C12 H12A 109.0
C11 C12 H12B 109.0
C11 C12 C13 112.7(3)
H12A C12 H12B 107.8
C13 C12 H12A 109.0
C13 C12 H12B 109.0
C12 C13 H13A 108.9
C12 C13 H13B 108.9
H13A C13 H13B 107.7
C14 C13 C12 113.2(3)
C14 C13 H13A 108.9
C14 C13 H13B 108.9
N3 C14 C13 178.8(5)

loop_
_geom_bond_atom_site_label_1
_geom_bond_atom_site_label_2
_geom_bond_distance
N1 C1 1.396(4)
N1 C11 1.304(4)
N2 C6 1.399(4)
N2 C7 1.366(4)
N2 C10 1.389(4)
N3 C14 1.124(4)
C1 C2 1.404(4)
C1 C6 1.393(4)
C2 H2 0.9300
C2 C3 1.370(4)
C3 H3 0.9300
C3 C4 1.387(5)
C4 H4 0.9300
C4 C5 1.381(5)
C5 H5 0.9300
C5 C6 1.384(4)
C7 H7 0.9300
C7 C8 1.361(5)
C8 H8 0.9300
C8 C9 1.399(5)
C9 H9 0.9300
C9 C10 1.389(4)
C10 C11 1.428(4)
C11 C12 1.501(4)
C12 H12A 0.9700
C12 H12B 0.9700
C12 C13 1.511(4)
C13 H13A 0.9700
C13 H13B 0.9700
C13 C14 1.452(5)

loop_
_geom_torsion_atom_site_label_1
_geom_torsion_atom_site_label_2
_geom_torsion_atom_site_label_3
_geom_torsion_atom_site_label_4
_geom_torsion
N1 C1 C2 C3 179.7(3)
N1 C1 C6 N2 0.3(5)
N1 C1 C6 C5 -179.9(3)
N1 C11 C12 C13 1.8(4)
N2 C7 C8 C9 -0.6(4)
N2 C10 C11 N1 0.9(5)
N2 C10 C11 C12 178.8(3)
C1 N1 C11 C10 -0.4(4)
C1 N1 C11 C12 -178.3(3)
C1 C2 C3 C4 0.6(5)
C2 C1 C6 N2 -179.4(3)
C2 C1 C6 C5 0.4(5)
C2 C3 C4 C5 -0.4(6)
C3 C4 C5 C6 0.2(5)
C4 C5 C6 N2 179.6(3)
C4 C5 C6 C1 -0.2(5)
C6 N2 C7 C8 -178.5(3)
C6 N2 C10 C9 179.0(3)
C6 N2 C10 C11 -0.8(4)
C6 C1 C2 C3 -0.6(5)
C7 N2 C6 C1 179.0(3)
C7 N2 C6 C5 -0.8(5)
C7 N2 C10 C9 -0.1(4)
C7 N2 C10 C11 -179.8(3)
C7 C8 C9 C10 0.5(4)
C8 C9 C10 N2 -0.3(4)
C8 C9 C10 C11 179.5(4)
C9 C10 C11 N1 -178.8(3)
C9 C10 C11 C12 -0.9(5)
C10 N2 C6 C1 0.2(4)
C10 N2 C6 C5 -179.6(3)
C10 N2 C7 C8 0.4(4)
C10 C11 C12 C13 -176.2(3)
C11 N1 C1 C2 179.5(3)
C11 N1 C1 C6 -0.2(4)
C11 C12 C13 C14 173.2(3)
C12 C13 C14 N3 -92(25)
